data_7062867
loop_
_publ_author_name
'Enamullah, Mohammed'
'Mim, Afsana'
'Haque, Imdadul'
'Sidhu, Baldeep K.'
'Kacperkiewicz, Amelia'
'Herbert, David E.'

_publ_section_title
;
 Polymorphism, mesomorphism and anti-oxidant character of homoleptic
 bis[(E)-2-(1-((o-ethylphenyl)imino)ethyl)phenolato-\k2-N,O]Ni/Cu(ii)
 complexes
;
_journal_issue 47
_journal_name_full 'New Journal of Chemistry'
_journal_page_first 21804
_journal_page_last 21814
_journal_paper_doi 10.1039/D3NJ04915A
_journal_volume 47
_journal_year 2023
_chemical_formula_moiety '2(C16 H16 Cu0.5 N O)'
_chemical_formula_sum 'C32 H32 Cu N2 O2'
_chemical_formula_weight 540.13
_space_group_crystal_system triclinic
_space_group_IT_number 2
_space_group_name_Hall '-P 1'
_space_group_name_H-M_alt 'P -1'
_atom_sites_solution_hydrogens geom
_audit_creation_date 2023-02-03
_audit_creation_method
;
Olex2 1.5
(compiled 2022.04.07 svn.rca3783a0 for OlexSys, GUI svn.r6498)
;
_audit_update_record
;
2023-04-28 deposited with the CCDC.	2023-11-09 downloaded from the CCDC.
;
_cell_angle_alpha 73.808(11)
_cell_angle_beta 81.882(10)
_cell_angle_gamma 80.156(9)
_cell_formula_units_Z 2
_cell_length_a 6.3256(7)
_cell_length_b 13.072(3)
_cell_length_c 16.391(3)
_cell_measurement_reflns_used 9743
_cell_measurement_temperature 150.00
_cell_measurement_theta_max 26.32
_cell_measurement_theta_min 2.69
_cell_volume 1276.1(4)
_computing_cell_refinement 'SAINT V8.40B (?, 2016)'
_computing_data_reduction 'SAINT V8.40B (?, 2016)'
_computing_molecular_graphics 'Olex2 1.5 (Dolomanov et al., 2009)'
_computing_publication_material 'Olex2 1.5 (Dolomanov et al., 2009)'
_computing_structure_refinement 'SHELXL 2018/3 (Sheldrick, 2015)'
_computing_structure_solution 'olex2.solve 1.5 (Bourhis et al., 2015)'
_diffrn_ambient_temperature 150.00
_diffrn_measured_fraction_theta_full 0.954
_diffrn_measured_fraction_theta_max 0.958
_diffrn_measurement_device_type 'Bruker APEX-II CCD'
_diffrn_measurement_method '\f and \w scans'
_diffrn_radiation_type MoK\a
_diffrn_radiation_wavelength 0.71073
_diffrn_reflns_av_R_equivalents 0.0202
_diffrn_reflns_av_unetI/netI 0.0108
_diffrn_reflns_Laue_measured_fraction_full 0.954
_diffrn_reflns_Laue_measured_fraction_max 0.958
_diffrn_reflns_limit_h_max 7
_diffrn_reflns_limit_h_min -7
_diffrn_reflns_limit_k_max 16
_diffrn_reflns_limit_k_min -16
_diffrn_reflns_limit_l_max 20
_diffrn_reflns_limit_l_min -20
_diffrn_reflns_number 49698
_diffrn_reflns_point_group_measured_fraction_full 0.954
_diffrn_reflns_point_group_measured_fraction_max 0.958
_diffrn_reflns_theta_full 25.242
_diffrn_reflns_theta_max 26.343
_diffrn_reflns_theta_min 3.194
_diffrn_source_current 20.0
_diffrn_source_power 1.0
_diffrn_source_voltage 50.0
_diffrn_standards_number 0
_exptl_absorpt_coefficient_mu 0.889
_exptl_absorpt_correction_T_max 0.7454
_exptl_absorpt_correction_T_min 0.5126
_exptl_absorpt_correction_type multi-scan
_exptl_absorpt_process_details
;
SADABS-2016/2 (Bruker,2016) was used for absorption correction.
wR2(int) was 0.0939 before and 0.0412 after correction.
The Ratio of minimum to maximum transmission is 0.6877.
The \l/2 correction factor is Not present.
;
_exptl_crystal_colour black
_exptl_crystal_colour_primary black
_exptl_crystal_density_diffrn 1.406
_exptl_crystal_description block
_exptl_crystal_F_000 566
_exptl_crystal_size_max 1.616
_exptl_crystal_size_mid 0.308
_exptl_crystal_size_min 0.225
_refine_diff_density_max 0.462
_refine_diff_density_min -0.427
_refine_diff_density_rms 0.055
_refine_ls_extinction_method none
_refine_ls_goodness_of_fit_ref 1.107
_refine_ls_hydrogen_treatment constr
_refine_ls_matrix_type full
_refine_ls_number_parameters 341
_refine_ls_number_reflns 4976
_refine_ls_number_restraints 0
_refine_ls_restrained_S_all 1.107
_refine_ls_R_factor_all 0.0365
_refine_ls_R_factor_gt 0.0346
_refine_ls_shift/su_max 0.000
_refine_ls_shift/su_mean 0.000
_refine_ls_structure_factor_coef Fsqd
_refine_ls_weighting_details 'w=1/[\s^2^(Fo^2^)+(0.0296P)^2^+1.4279P] where P=(Fo^2^+2Fc^2^)/3'
_refine_ls_weighting_scheme calc
_refine_ls_wR_factor_gt 0.0859
_refine_ls_wR_factor_ref 0.0875
_reflns_Friedel_coverage 0.000
_reflns_number_gt 4710
_reflns_number_total 4976
_reflns_threshold_expression 'I > 2\s(I)'
_cod_data_source_file d3nj04915a2.cif
_cod_data_source_block ena003
_cod_depositor_comments 'Adding full bibliography for 7062867--7062869.cif.'
_cod_original_cell_volume 1276.2(4)
_cod_database_code 7062867
_shelx_shelxl_version_number 2018/3
_shelx_space_group_comment
;
The symmetry employed for this shelxl refinement is uniquely defined
by the following loop, which should always be used as a source of
symmetry information in preference to the above space-group names.
They are only intended as comments.
;
_shelx_estimated_absorpt_t_max 0.825
_shelx_estimated_absorpt_t_min 0.328
_olex2_refinement_description
;
1.a Secondary CH2 refined with riding coordinates:
 C31(H31A,H31B), C15(H15A,H15B)
1.b Aromatic/amide H refined with riding coordinates:
 C21(H21), C10(H10), C20(H20), C5(H5), C19(H19), C26(H26), C2(H2), C18(H18),
 C11(H11), C3(H3), C4(H4), C29(H29), C28(H28), C27(H27), C13(H13), C12(H12)
1.c Idealised Me refined as rotating group:
 C24(H24A,H24B,H24C), C8(H8A,H8B,H8C), C32(H32A,H32B,H32C), C16(H16A,H16B,H16C)
;
_olex2_submission_special_instructions 'No special instructions were received'

loop_
_space_group_symop_operation_xyz
'x, y, z'
'-x, -y, -z'

loop_
_atom_site_label
_atom_site_type_symbol
_atom_site_fract_x
_atom_site_fract_y
_atom_site_fract_z
_atom_site_U_iso_or_equiv
_atom_site_adp_type
_atom_site_occupancy
_atom_site_site_symmetry_order
_atom_site_calc_flag
_atom_site_refinement_flags_posn
_atom_site_refinement_flags_adp
_atom_site_refinement_flags_occupancy
_atom_site_disorder_assembly
_atom_site_disorder_group
Cu2 Cu 0.000000 0.000000 0.500000 0.01660(10) Uani 1 2 d S . P . .
Cu1 Cu 0.500000 0.500000 0.000000 0.01829(10) Uani 1 2 d S . P . .
O2 O -0.0728(2) -0.00405(12) 0.39428(8) 0.0259(3) Uani 1 1 d . . . . .
O1 O 0.4228(2) 0.36163(11) 0.03367(9) 0.0271(3) Uani 1 1 d . . . . .
N1 N 0.7031(2) 0.45373(12) 0.09235(9) 0.0194(3) Uani 1 1 d . . . . .
N2 N 0.2085(2) 0.10270(11) 0.43760(9) 0.0178(3) Uani 1 1 d . . . . .
C17 C 0.0789(3) -0.01698(14) 0.33281(11) 0.0202(3) Uani 1 1 d . . . . .
C23 C 0.3078(3) 0.10627(13) 0.36207(11) 0.0184(3) Uani 1 1 d . . . . .
C25 C 0.2401(3) 0.17753(13) 0.48354(11) 0.0186(3) Uani 1 1 d . . . . .
C9 C 0.7399(3) 0.53886(14) 0.12637(11) 0.0196(3) Uani 1 1 d . . . . .
C22 C 0.2675(3) 0.03395(14) 0.31364(11) 0.0190(3) Uani 1 1 d . . . . .
C1 C 0.5726(3) 0.27710(14) 0.04556(11) 0.0208(4) Uani 1 1 d . . . . .
C6 C 0.7597(3) 0.26912(14) 0.08710(11) 0.0198(3) Uani 1 1 d . . . . .
C7 C 0.8012(3) 0.35647(15) 0.11941(11) 0.0202(3) Uani 1 1 d . . . . .
C24 C 0.4688(3) 0.18471(15) 0.32104(12) 0.0245(4) Uani 1 1 d . . . . .
H24A H 0.438741 0.245808 0.346535 0.037 Uiso 1 1 calc R U . . .
H24B H 0.455976 0.210601 0.259556 0.037 Uiso 1 1 calc R U . . .
H24C H 0.615418 0.148180 0.330648 0.037 Uiso 1 1 calc R U . . .
C8 C 0.9652(3) 0.32961(17) 0.18434(13) 0.0274(4) Uani 1 1 d . . . . .
H8A H 1.110940 0.329587 0.154591 0.041 Uiso 1 1 calc R U . . .
H8B H 0.951702 0.258379 0.223135 0.041 Uiso 1 1 calc R U . . .
H8C H 0.938758 0.383555 0.217161 0.041 Uiso 1 1 calc R U . . .
C21 C 0.4173(3) 0.01550(15) 0.24487(12) 0.0243(4) Uani 1 1 d . . . . .
H21 H 0.542021 0.050826 0.230672 0.029 Uiso 1 1 calc R U . . .
C10 C 0.9160(3) 0.59274(16) 0.09300(12) 0.0254(4) Uani 1 1 d . . . . .
H10 H 1.018700 0.569212 0.051514 0.030 Uiso 1 1 calc R U . . .
C14 C 0.5869(3) 0.57077(15) 0.18806(11) 0.0212(4) Uani 1 1 d . . . . .
C30 C 0.0846(3) 0.26760(14) 0.48255(11) 0.0206(4) Uani 1 1 d . . . . .
C20 C 0.3870(3) -0.05237(16) 0.19795(12) 0.0281(4) Uani 1 1 d . . . . .
H20 H 0.491296 -0.064967 0.152807 0.034 Uiso 1 1 calc R U . . .
C5 C 0.9069(3) 0.17300(16) 0.09782(12) 0.0253(4) Uani 1 1 d . . . . .
H5 H 1.030394 0.165889 0.126940 0.030 Uiso 1 1 calc R U . . .
C19 C 0.2017(4) -0.10241(16) 0.21737(12) 0.0284(4) Uani 1 1 d . . . . .
H19 H 0.180101 -0.149361 0.185225 0.034 Uiso 1 1 calc R U . . .
C26 C 0.4119(3) 0.15489(15) 0.53246(13) 0.0252(4) Uani 1 1 d . . . . .
H26 H 0.516105 0.093386 0.531827 0.030 Uiso 1 1 calc R U . . .
C2 C 0.5435(3) 0.18906(16) 0.01624(12) 0.0257(4) Uani 1 1 d . . . . .
H2 H 0.417839 0.192796 -0.010666 0.031 Uiso 1 1 calc R U . . .
C18 C 0.0503(3) -0.08457(16) 0.28244(12) 0.0259(4) Uani 1 1 d . . . . .
H18 H -0.076237 -0.118301 0.293858 0.031 Uiso 1 1 calc R U . . .
C11 C 0.9433(3) 0.68110(17) 0.11993(13) 0.0294(4) Uani 1 1 d . . . . .
H11 H 1.064253 0.718042 0.097247 0.035 Uiso 1 1 calc R U . . .
C3 C 0.6927(3) 0.09848(16) 0.02580(13) 0.0284(4) Uani 1 1 d . . . . .
H3 H 0.671268 0.041212 0.004069 0.034 Uiso 1 1 calc R U . . .
C4 C 0.8755(3) 0.08946(16) 0.06705(13) 0.0290(4) Uani 1 1 d . . . . .
H4 H 0.977830 0.026123 0.073933 0.035 Uiso 1 1 calc R U . . .
C29 C 0.1097(3) 0.33424(15) 0.53291(12) 0.0261(4) Uani 1 1 d . . . . .
H29 H 0.007333 0.396466 0.533303 0.031 Uiso 1 1 calc R U . . .
C28 C 0.2806(4) 0.31136(16) 0.58225(13) 0.0310(4) Uani 1 1 d . . . . .
H28 H 0.293754 0.357656 0.616269 0.037 Uiso 1 1 calc R U . . .
C27 C 0.4320(4) 0.22196(16) 0.58242(13) 0.0310(4) Uani 1 1 d . . . . .
H27 H 0.549006 0.206411 0.616460 0.037 Uiso 1 1 calc R U . . .
C31 C -0.1009(3) 0.28779(16) 0.42880(14) 0.0306(4) Uani 1 1 d . . . . .
H31A H -0.186084 0.227166 0.450870 0.037 Uiso 1 1 calc R U . . .
H31B H -0.040913 0.287135 0.369766 0.037 Uiso 1 1 calc R U . . .
C13 C 0.6166(3) 0.66009(16) 0.21376(12) 0.0262(4) Uani 1 1 d . . . . .
H13 H 0.514282 0.684056 0.255158 0.031 Uiso 1 1 calc R U . . .
C12 C 0.7918(4) 0.71454(17) 0.18030(14) 0.0308(4) Uani 1 1 d . . . . .
H12 H 0.808149 0.775175 0.198823 0.037 Uiso 1 1 calc R U . . .
C15 C 0.3994(3) 0.50892(18) 0.22377(13) 0.0303(4) Uani 1 1 d . . . . .
H15A H 0.456787 0.431901 0.244554 0.036 Uiso 1 1 calc R U . . .
H15B H 0.311329 0.515625 0.176710 0.036 Uiso 1 1 calc R U . . .
C32 C -0.2531(4) 0.39183(18) 0.42528(17) 0.0393(5) Uani 1 1 d . . . . .
H32A H -0.369247 0.395705 0.390356 0.059 Uiso 1 1 calc R U . . .
H32B H -0.173434 0.453079 0.400016 0.059 Uiso 1 1 calc R U . . .
H32C H -0.314723 0.393872 0.483213 0.059 Uiso 1 1 calc R U . . .
C16 C 0.2523(4) 0.5435(2) 0.29616(15) 0.0413(5) Uani 1 1 d . . . . .
H16A H 0.186172 0.618248 0.275565 0.062 Uiso 1 1 calc R U . . .
H16B H 0.336969 0.537446 0.343375 0.062 Uiso 1 1 calc R U . . .
H16C H 0.139191 0.496972 0.316104 0.062 Uiso 1 1 calc R U . . .

loop_
_atom_site_aniso_label
_atom_site_aniso_U_11
_atom_site_aniso_U_22
_atom_site_aniso_U_33
_atom_site_aniso_U_23
_atom_site_aniso_U_13
_atom_site_aniso_U_12
Cu2 0.01968(16) 0.01595(15) 0.01571(16) -0.00646(11) 0.00036(11) -0.00453(11)
Cu1 0.01909(16) 0.01768(16) 0.01958(16) -0.00699(11) -0.00572(11) 0.00009(11)
O2 0.0255(7) 0.0373(8) 0.0188(6) -0.0111(6) 0.0016(5) -0.0124(6)
O1 0.0227(7) 0.0207(6) 0.0373(8) -0.0042(6) -0.0109(6) -0.0007(5)
N1 0.0194(7) 0.0211(7) 0.0199(7) -0.0090(6) -0.0030(6) -0.0014(6)
N2 0.0212(7) 0.0146(7) 0.0191(7) -0.0065(5) -0.0028(6) -0.0021(5)
C17 0.0264(9) 0.0199(8) 0.0140(8) -0.0033(6) -0.0034(7) -0.0034(7)
C23 0.0191(8) 0.0154(8) 0.0197(8) -0.0034(6) -0.0023(6) -0.0015(6)
C25 0.0245(9) 0.0145(8) 0.0178(8) -0.0040(6) -0.0016(6) -0.0060(6)
C9 0.0212(8) 0.0222(8) 0.0166(8) -0.0066(7) -0.0054(6) -0.0012(7)
C22 0.0232(9) 0.0163(8) 0.0165(8) -0.0031(6) -0.0018(6) -0.0021(6)
C1 0.0239(9) 0.0189(8) 0.0180(8) -0.0019(7) -0.0020(7) -0.0031(7)
C6 0.0223(9) 0.0198(8) 0.0167(8) -0.0050(6) -0.0011(6) -0.0014(7)
C7 0.0183(8) 0.0250(9) 0.0167(8) -0.0062(7) -0.0005(6) -0.0017(7)
C24 0.0293(10) 0.0229(9) 0.0245(9) -0.0092(7) 0.0010(7) -0.0103(7)
C8 0.0340(10) 0.0305(10) 0.0220(9) -0.0098(8) -0.0085(8) -0.0064(8)
C21 0.0269(9) 0.0242(9) 0.0209(9) -0.0060(7) 0.0011(7) -0.0041(7)
C10 0.0254(9) 0.0333(10) 0.0213(9) -0.0118(8) -0.0009(7) -0.0077(8)
C14 0.0218(9) 0.0236(9) 0.0181(8) -0.0065(7) -0.0049(7) 0.0013(7)
C30 0.0256(9) 0.0171(8) 0.0190(8) -0.0051(7) -0.0012(7) -0.0031(7)
C20 0.0357(11) 0.0266(10) 0.0218(9) -0.0095(8) 0.0012(8) -0.0017(8)
C5 0.0262(9) 0.0261(9) 0.0222(9) -0.0067(7) -0.0055(7) 0.0030(7)
C19 0.0430(12) 0.0233(9) 0.0215(9) -0.0091(7) -0.0058(8) -0.0046(8)
C26 0.0285(10) 0.0187(8) 0.0293(10) -0.0050(7) -0.0096(8) -0.0025(7)
C2 0.0295(10) 0.0253(9) 0.0236(9) -0.0045(7) -0.0061(7) -0.0074(8)
C18 0.0332(10) 0.0267(9) 0.0209(9) -0.0066(7) -0.0044(7) -0.0104(8)
C11 0.0325(10) 0.0344(11) 0.0262(10) -0.0091(8) -0.0055(8) -0.0135(8)
C3 0.0380(11) 0.0233(9) 0.0255(9) -0.0089(8) -0.0004(8) -0.0067(8)
C4 0.0350(11) 0.0219(9) 0.0284(10) -0.0082(8) -0.0026(8) 0.0030(8)
C29 0.0369(11) 0.0169(8) 0.0256(9) -0.0089(7) -0.0010(8) -0.0028(7)
C28 0.0511(13) 0.0233(9) 0.0240(9) -0.0093(8) -0.0075(9) -0.0115(9)
C27 0.0416(12) 0.0245(10) 0.0302(10) -0.0034(8) -0.0170(9) -0.0091(8)
C31 0.0299(10) 0.0254(10) 0.0388(11) -0.0124(8) -0.0126(9) 0.0046(8)
C13 0.0279(10) 0.0315(10) 0.0221(9) -0.0142(8) -0.0062(7) 0.0026(8)
C12 0.0382(11) 0.0291(10) 0.0318(10) -0.0151(8) -0.0116(9) -0.0043(8)
C15 0.0258(10) 0.0360(11) 0.0291(10) -0.0108(8) 0.0031(8) -0.0054(8)
C32 0.0315(11) 0.0292(11) 0.0549(14) -0.0099(10) -0.0105(10) 0.0053(9)
C16 0.0284(11) 0.0556(15) 0.0346(12) -0.0116(11) 0.0075(9) -0.0003(10)

loop_
_atom_type_symbol
_atom_type_description
_atom_type_scat_dispersion_real
_atom_type_scat_dispersion_imag
_atom_type_scat_source
C C 0.0033 0.0016 'International Tables Vol C Tables 4.2.6.8 and 6.1.1.4'
H H 0.0000 0.0000 'International Tables Vol C Tables 4.2.6.8 and 6.1.1.4'
Cu Cu 0.3201 1.2651 'International Tables Vol C Tables 4.2.6.8 and 6.1.1.4'
N N 0.0061 0.0033 'International Tables Vol C Tables 4.2.6.8 and 6.1.1.4'
O O 0.0106 0.0060 'International Tables Vol C Tables 4.2.6.8 and 6.1.1.4'

loop_
_geom_angle_atom_site_label_1
_geom_angle_atom_site_label_2
_geom_angle_atom_site_label_3
_geom_angle
_geom_angle_site_symmetry_1
_geom_angle_site_symmetry_3
_geom_angle_publ_flag
O2 Cu2 O2 180.0 . 2_556 ?
O2 Cu2 N2 88.69(6) . . ?
O2 Cu2 N2 91.31(6) 2_556 . ?
O2 Cu2 N2 91.31(6) . 2_556 ?
O2 Cu2 N2 88.69(6) 2_556 2_556 ?
N2 Cu2 N2 180.0 2_556 . ?
O1 Cu1 O1 180.00(3) 2_665 . ?
O1 Cu1 N1 88.56(6) . . ?
O1 Cu1 N1 91.44(6) . 2_665 ?
O1 Cu1 N1 91.44(6) 2_665 . ?
O1 Cu1 N1 88.56(6) 2_665 2_665 ?
N1 Cu1 N1 180.0 2_665 . ?
C17 O2 Cu2 120.36(12) . . ?
C1 O1 Cu1 120.19(12) . . ?
C9 N1 Cu1 114.72(11) . . ?
C7 N1 Cu1 124.71(12) . . ?
C7 N1 C9 120.54(15) . . ?
C23 N2 Cu2 125.39(12) . . ?
C23 N2 C25 120.45(15) . . ?
C25 N2 Cu2 114.15(11) . . ?
O2 C17 C22 123.81(16) . . ?
O2 C17 C18 117.84(17) . . ?
C18 C17 C22 118.35(16) . . ?
N2 C23 C22 120.49(15) . . ?
N2 C23 C24 121.63(16) . . ?
C22 C23 C24 117.88(15) . . ?
C30 C25 N2 118.30(15) . . ?
C26 C25 N2 119.98(16) . . ?
C26 C25 C30 121.52(16) . . ?
C10 C9 N1 119.69(16) . . ?
C10 C9 C14 121.30(17) . . ?
C14 C9 N1 118.82(16) . . ?
C17 C22 C23 121.69(16) . . ?
C21 C22 C17 118.66(16) . . ?
C21 C22 C23 119.63(16) . . ?
O1 C1 C6 123.68(16) . . ?
O1 C1 C2 117.85(17) . . ?
C2 C1 C6 118.47(16) . . ?
C1 C6 C7 121.80(16) . . ?
C5 C6 C1 118.42(17) . . ?
C5 C6 C7 119.78(16) . . ?
N1 C7 C6 120.83(16) . . ?
N1 C7 C8 121.64(16) . . ?
C6 C7 C8 117.52(16) . . ?
C23 C24 H24A 109.5 . . ?
C23 C24 H24B 109.5 . . ?
C23 C24 H24C 109.5 . . ?
H24A C24 H24B 109.5 . . ?
H24A C24 H24C 109.5 . . ?
H24B C24 H24C 109.5 . . ?
C7 C8 H8A 109.5 . . ?
C7 C8 H8B 109.5 . . ?
C7 C8 H8C 109.5 . . ?
H8A C8 H8B 109.5 . . ?
H8A C8 H8C 109.5 . . ?
H8B C8 H8C 109.5 . . ?
C22 C21 H21 119.2 . . ?
C20 C21 C22 121.67(18) . . ?
C20 C21 H21 119.2 . . ?
C9 C10 H10 119.8 . . ?
C9 C10 C11 120.32(18) . . ?
C11 C10 H10 119.8 . . ?
C9 C14 C15 119.66(17) . . ?
C13 C14 C9 117.43(17) . . ?
C13 C14 C15 122.91(17) . . ?
C25 C30 C31 119.33(16) . . ?
C29 C30 C25 117.27(17) . . ?
C29 C30 C31 123.39(17) . . ?
C21 C20 H20 120.3 . . ?
C21 C20 C19 119.30(18) . . ?
C19 C20 H20 120.3 . . ?
C6 C5 H5 119.2 . . ?
C4 C5 C6 121.58(18) . . ?
C4 C5 H5 119.2 . . ?
C20 C19 H19 119.7 . . ?
C18 C19 C20 120.70(18) . . ?
C18 C19 H19 119.6 . . ?
C25 C26 H26 120.0 . . ?
C25 C26 C27 120.02(18) . . ?
C27 C26 H26 120.0 . . ?
C1 C2 H2 119.3 . . ?
C3 C2 C1 121.34(18) . . ?
C3 C2 H2 119.3 . . ?
C17 C18 H18 119.4 . . ?
C19 C18 C17 121.29(18) . . ?
C19 C18 H18 119.4 . . ?
C10 C11 H11 120.5 . . ?
C12 C11 C10 119.10(19) . . ?
C12 C11 H11 120.5 . . ?
C2 C3 H3 119.7 . . ?
C2 C3 C4 120.63(18) . . ?
C4 C3 H3 119.7 . . ?
C5 C4 C3 119.52(18) . . ?
C5 C4 H4 120.2 . . ?
C3 C4 H4 120.2 . . ?
C30 C29 H29 119.4 . . ?
C28 C29 C30 121.27(18) . . ?
C28 C29 H29 119.4 . . ?
C29 C28 H28 119.7 . . ?
C27 C28 C29 120.51(18) . . ?
C27 C28 H28 119.7 . . ?
C26 C27 H27 120.3 . . ?
C28 C27 C26 119.40(19) . . ?
C28 C27 H27 120.3 . . ?
C30 C31 H31A 108.2 . . ?
C30 C31 H31B 108.2 . . ?
C30 C31 C32 116.25(18) . . ?
H31A C31 H31B 107.4 . . ?
C32 C31 H31A 108.2 . . ?
C32 C31 H31B 108.2 . . ?
C14 C13 H13 119.3 . . ?
C12 C13 C14 121.48(18) . . ?
C12 C13 H13 119.3 . . ?
C11 C12 H12 119.8 . . ?
C13 C12 C11 120.36(18) . . ?
C13 C12 H12 119.8 . . ?
C14 C15 H15A 108.3 . . ?
C14 C15 H15B 108.3 . . ?
C14 C15 C16 115.83(18) . . ?
H15A C15 H15B 107.4 . . ?
C16 C15 H15A 108.3 . . ?
C16 C15 H15B 108.3 . . ?
C31 C32 H32A 109.5 . . ?
C31 C32 H32B 109.5 . . ?
C31 C32 H32C 109.5 . . ?
H32A C32 H32B 109.5 . . ?
H32A C32 H32C 109.5 . . ?
H32B C32 H32C 109.5 . . ?
C15 C16 H16A 109.5 . . ?
C15 C16 H16B 109.5 . . ?
C15 C16 H16C 109.5 . . ?
H16A C16 H16B 109.5 . . ?
H16A C16 H16C 109.5 . . ?
H16B C16 H16C 109.5 . . ?

loop_
_geom_bond_atom_site_label_1
_geom_bond_atom_site_label_2
_geom_bond_distance
_geom_bond_site_symmetry_2
_geom_bond_publ_flag
Cu2 O2 1.8716(13) . ?
Cu2 O2 1.8716(13) 2_556 ?
Cu2 N2 2.0116(15) . ?
Cu2 N2 2.0116(15) 2_556 ?
Cu1 O1 1.8666(14) . ?
Cu1 O1 1.8665(14) 2_665 ?
Cu1 N1 2.0198(15) 2_665 ?
Cu1 N1 2.0199(15) . ?
O2 C17 1.316(2) . ?
O1 C1 1.316(2) . ?
N1 C9 1.440(2) . ?
N1 C7 1.301(2) . ?
N2 C23 1.299(2) . ?
N2 C25 1.444(2) . ?
C17 C22 1.419(3) . ?
C17 C18 1.414(3) . ?
C23 C22 1.465(2) . ?
C23 C24 1.524(2) . ?
C25 C30 1.397(2) . ?
C25 C26 1.384(3) . ?
C9 C10 1.385(3) . ?
C9 C14 1.398(3) . ?
C22 C21 1.414(3) . ?
C1 C6 1.422(3) . ?
C1 C2 1.413(3) . ?
C6 C7 1.460(2) . ?
C6 C5 1.414(3) . ?
C7 C8 1.520(3) . ?
C24 H24A 0.9800 . ?
C24 H24B 0.9800 . ?
C24 H24C 0.9800 . ?
C8 H8A 0.9800 . ?
C8 H8B 0.9800 . ?
C8 H8C 0.9800 . ?
C21 H21 0.9500 . ?
C21 C20 1.377(3) . ?
C10 H10 0.9500 . ?
C10 C11 1.390(3) . ?
C14 C13 1.396(3) . ?
C14 C15 1.507(3) . ?
C30 C29 1.397(3) . ?
C30 C31 1.510(3) . ?
C20 H20 0.9500 . ?
C20 C19 1.394(3) . ?
C5 H5 0.9500 . ?
C5 C4 1.377(3) . ?
C19 H19 0.9500 . ?
C19 C18 1.372(3) . ?
C26 H26 0.9500 . ?
C26 C27 1.387(3) . ?
C2 H2 0.9500 . ?
C2 C3 1.369(3) . ?
C18 H18 0.9500 . ?
C11 H11 0.9500 . ?
C11 C12 1.385(3) . ?
C3 H3 0.9500 . ?
C3 C4 1.392(3) . ?
C4 H4 0.9500 . ?
C29 H29 0.9500 . ?
C29 C28 1.384(3) . ?
C28 H28 0.9500 . ?
C28 C27 1.378(3) . ?
C27 H27 0.9500 . ?
C31 H31A 0.9900 . ?
C31 H31B 0.9900 . ?
C31 C32 1.518(3) . ?
C13 H13 0.9500 . ?
C13 C12 1.384(3) . ?
C12 H12 0.9500 . ?
C15 H15A 0.9900 . ?
C15 H15B 0.9900 . ?
C15 C16 1.524(3) . ?
C32 H32A 0.9800 . ?
C32 H32B 0.9800 . ?
C32 H32C 0.9800 . ?
C16 H16A 0.9800 . ?
C16 H16B 0.9800 . ?
C16 H16C 0.9800 . ?

loop_
_geom_torsion_atom_site_label_1
_geom_torsion_atom_site_label_2
_geom_torsion_atom_site_label_3
_geom_torsion_atom_site_label_4
_geom_torsion
_geom_torsion_site_symmetry_1
_geom_torsion_site_symmetry_2
_geom_torsion_site_symmetry_3
_geom_torsion_site_symmetry_4
_geom_torsion_publ_flag
Cu2 O2 C17 C22 -40.9(2) . . . . ?
Cu2 O2 C17 C18 139.92(14) . . . . ?
Cu2 N2 C23 C22 1.9(2) . . . . ?
Cu2 N2 C23 C24 -177.98(13) . . . . ?
Cu2 N2 C25 C30 -79.59(17) . . . . ?
Cu2 N2 C25 C26 95.38(17) . . . . ?
Cu1 O1 C1 C6 41.7(2) . . . . ?
Cu1 O1 C1 C2 -139.15(14) . . . . ?
Cu1 N1 C9 C10 -94.31(17) . . . . ?
Cu1 N1 C9 C14 80.77(17) . . . . ?
Cu1 N1 C7 C6 -3.8(2) . . . . ?
Cu1 N1 C7 C8 175.17(13) . . . . ?
O2 C17 C22 C23 0.0(3) . . . . ?
O2 C17 C22 C21 -178.75(17) . . . . ?
O2 C17 C18 C19 -179.74(18) . . . . ?
O1 C1 C6 C7 -0.7(3) . . . . ?
O1 C1 C6 C5 178.55(17) . . . . ?
O1 C1 C2 C3 179.63(18) . . . . ?
N1 Cu1 O1 C1 132.28(14) 2_665 . . . ?
N1 Cu1 O1 C1 -47.72(14) . . . . ?
N1 C9 C10 C11 174.37(17) . . . . ?
N1 C9 C14 C13 -174.00(16) . . . . ?
N1 C9 C14 C15 6.0(3) . . . . ?
N2 Cu2 O2 C17 46.71(14) . . . . ?
N2 Cu2 O2 C17 -133.29(14) 2_556 . . . ?
N2 C23 C22 C17 19.9(3) . . . . ?
N2 C23 C22 C21 -161.35(17) . . . . ?
N2 C25 C30 C29 175.01(16) . . . . ?
N2 C25 C30 C31 -4.4(3) . . . . ?
N2 C25 C26 C27 -174.42(17) . . . . ?
C17 C22 C21 C20 -1.7(3) . . . . ?
C23 N2 C25 C30 99.4(2) . . . . ?
C23 N2 C25 C26 -85.7(2) . . . . ?
C23 C22 C21 C20 179.53(17) . . . . ?
C25 N2 C23 C22 -176.93(15) . . . . ?
C25 N2 C23 C24 3.2(3) . . . . ?
C25 C30 C29 C28 -0.5(3) . . . . ?
C25 C30 C31 C32 -175.18(19) . . . . ?
C25 C26 C27 C28 -0.5(3) . . . . ?
C9 N1 C7 C6 178.12(15) . . . . ?
C9 N1 C7 C8 -2.9(3) . . . . ?
C9 C10 C11 C12 -0.2(3) . . . . ?
C9 C14 C13 C12 -0.7(3) . . . . ?
C9 C14 C15 C16 174.80(18) . . . . ?
C22 C17 C18 C19 1.0(3) . . . . ?
C22 C21 C20 C19 1.5(3) . . . . ?
C1 C6 C7 N1 -18.5(3) . . . . ?
C1 C6 C7 C8 162.47(17) . . . . ?
C1 C6 C5 C4 1.8(3) . . . . ?
C1 C2 C3 C4 1.8(3) . . . . ?
C6 C1 C2 C3 -1.2(3) . . . . ?
C6 C5 C4 C3 -1.3(3) . . . . ?
C7 N1 C9 C10 83.9(2) . . . . ?
C7 N1 C9 C14 -101.0(2) . . . . ?
C7 C6 C5 C4 -178.91(18) . . . . ?
C24 C23 C22 C17 -160.21(16) . . . . ?
C24 C23 C22 C21 18.5(2) . . . . ?
C21 C20 C19 C18 0.0(3) . . . . ?
C10 C9 C14 C13 1.0(3) . . . . ?
C10 C9 C14 C15 -179.03(18) . . . . ?
C10 C11 C12 C13 0.5(3) . . . . ?
C14 C9 C10 C11 -0.6(3) . . . . ?
C14 C13 C12 C11 -0.1(3) . . . . ?
C30 C25 C26 C27 0.4(3) . . . . ?
C30 C29 C28 C27 0.4(3) . . . . ?
C20 C19 C18 C17 -1.3(3) . . . . ?
C5 C6 C7 N1 162.25(17) . . . . ?
C5 C6 C7 C8 -16.8(2) . . . . ?
C26 C25 C30 C29 0.1(3) . . . . ?
C26 C25 C30 C31 -179.29(18) . . . . ?
C2 C1 C6 C7 -179.85(16) . . . . ?
C2 C1 C6 C5 -0.6(3) . . . . ?
C2 C3 C4 C5 -0.5(3) . . . . ?
C18 C17 C22 C23 179.18(16) . . . . ?
C18 C17 C22 C21 0.4(3) . . . . ?
C29 C30 C31 C32 5.4(3) . . . . ?
C29 C28 C27 C26 0.1(3) . . . . ?
C31 C30 C29 C28 178.88(19) . . . . ?
C13 C14 C15 C16 -5.2(3) . . . . ?
C15 C14 C13 C12 179.36(19) . . . . ?
